data_2106615
loop_
_publ_author_name
'Zilber, R.'
'Tordjman, I.'
'Guitel, J.C.'

_publ_section_title
;
 Structure of sodium sulfate tellurate
;
_journal_name_full 'Acta Crystallographica B (24,1968-38,1982)'
_journal_page_first 2741
_journal_page_last 2743
_journal_volume 36
_journal_year 1980
_chemical_formula_sum 'H6 Na2 O10 S Te'
_chemical_name_systematic '(Na2 (S O4)) (Te (O H)6)'
_space_group_IT_number 9
_symmetry_space_group_name_Hall 'C -2yc'
_symmetry_space_group_name_H-M 'C 1 c 1'
_cell_angle_alpha 90
_cell_angle_beta 94.73
_cell_angle_gamma 90
_cell_formula_units_Z 4
_cell_length_a 5.459
_cell_length_b 10.306
_cell_length_c 15.349
_cell_volume 860.601
_citation_journal_id_ASTM ACBCAR
_cod_data_source_file Zilber_ACBCAR_1980_60.cif
_cod_data_source_block H6Na2O10S1Te1
_cod_original_cell_volume 860.6008
_cod_original_formula_sum 'H6 Na2 O10 S1 Te1'
_cod_database_code 2106615

loop_
_symmetry_equiv_pos_as_xyz
x,y,z
x,-y,z+1/2
x+1/2,y+1/2,z
x+1/2,-y+1/2,z+1/2

loop_
_atom_site_label
_atom_site_type_symbol
_atom_site_fract_x
_atom_site_fract_y
_atom_site_fract_z
_atom_site_occupancy
_atom_site_U_iso_or_equiv
Na2 Na+1 0.4589 0.0747 0.3104 1 0.0
S1 S+6 0.3873 0.2457 0.74837 1 0.0
O4 O-2 0.3063 0.2509 0.8392 1 0.0
Na1 Na+1 0.3405 0.2455 0.1216 1 0.0
H2 H+1 0.84 0.47 0.12 1 0.0
Te1 Te+6 0 0.0077 0 1 0.0
O7 O-2 0.4942 0.3072 0.5194 1 0.0
H6 H+1 0.44 0.29 0.93 1 0.0
H1 H+1 0.54 -0.01 0.485 1 0.0
H4 H+1 0.35 0.036 0.62 1 0.0
O3 O-2 0.3799 0.1116 0.7175 1 0.0
O8 O-2 0.3631 0.5318 0.6088 1 0.0
H3 H+1 0.32 0.26 0.51 1 0.0
O2 O-2 0.6353 0.3005 0.746 1 0.0
O10 O-2 0.5383 0.677 0.489 1 0.0
H5 H+1 0.2 0.12 0.87 1 0.0
O6 O-2 0.8235 0.4861 0.5613 1 0.0
O9 O-2 0.6386 0.4736 0.3927 1 0.0
O1 O-2 0.2092 0.325 0.6937 1 0.0
O5 O-2 0.1764 0.4877 0.4422 1 0.0
